data_2230238
loop_
_publ_author_name
'Keng, Thy Chun'
'Lo, Kong Mun'
'Ng, Seik Weng'

_publ_section_title
;
 Trichlorido(4-methylbenzyl)bis(1<i>H</i>-pyrazole-\k<i>N</i>^2^)tin(IV)
;
_journal_coeditor_code BT5524
_journal_issue 6
_journal_name_full 'Acta Crystallographica Section E'
_journal_page_first m659
_journal_paper_doi 10.1107/S1600536811015698
_journal_volume 67
_journal_year 2011
_chemical_formula_iupac '[Sn (C8 H9) Cl3 (C3 H4 N2)2]'
_chemical_formula_moiety 'C14 H17 Cl3 N4 Sn'
_chemical_formula_sum 'C14 H17 Cl3 N4 Sn'
_chemical_formula_weight 466.36
_chemical_name_systematic
;
Trichlorido(4-methylbenzyl)bis(1<i>H</i>-pyrazole-\k<i>N</i>^2^)tin(IV)
;
_space_group_IT_number 15
_symmetry_cell_setting monoclinic
_symmetry_space_group_name_Hall '-C 2yc'
_symmetry_space_group_name_H-M 'C 1 2/c 1'
_atom_sites_solution_hydrogens geom
_atom_sites_solution_primary direct
_atom_sites_solution_secondary difmap
_audit_creation_method SHELXL-97
_cell_angle_alpha 90.00
_cell_angle_beta 109.0535(5)
_cell_angle_gamma 90.00
_cell_formula_units_Z 8
_cell_length_a 34.7322(4)
_cell_length_b 7.37090(10)
_cell_length_c 14.5760(2)
_cell_measurement_reflns_used 9748
_cell_measurement_temperature 100(2)
_cell_measurement_theta_max 28.32
_cell_measurement_theta_min 2.48
_cell_volume 3527.13(8)
_computing_cell_refinement 'SAINT (Bruker, 2009)'
_computing_data_collection 'APEX2 (Bruker, 2009)'
_computing_data_reduction 'SAINT (Bruker, 2009)'
_computing_molecular_graphics 'X-SEED (Barbour, 2001)'
_computing_publication_material 'publCIF (Westrip, 2010)'
_computing_structure_refinement 'SHELXL97 (Sheldrick, 2008)'
_computing_structure_solution 'SHELXS97 (Sheldrick, 2008)'
_diffrn_ambient_temperature 100(2)
_diffrn_measured_fraction_theta_full 1.000
_diffrn_measured_fraction_theta_max 1.000
_diffrn_measurement_device_type 'Bruker SMART APEX'
_diffrn_measurement_method \w
_diffrn_radiation_monochromator graphite
_diffrn_radiation_source 'fine-focus sealed tube'
_diffrn_radiation_type MoK\a
_diffrn_radiation_wavelength 0.71073
_diffrn_reflns_av_R_equivalents 0.0220
_diffrn_reflns_av_sigmaI/netI 0.0191
_diffrn_reflns_limit_h_max 44
_diffrn_reflns_limit_h_min -44
_diffrn_reflns_limit_k_max 9
_diffrn_reflns_limit_k_min -9
_diffrn_reflns_limit_l_max 18
_diffrn_reflns_limit_l_min -18
_diffrn_reflns_number 16131
_diffrn_reflns_theta_full 27.50
_diffrn_reflns_theta_max 27.50
_diffrn_reflns_theta_min 2.48
_diffrn_standards_decay_% 0
_diffrn_standards_interval_count 0
_diffrn_standards_interval_time 0
_diffrn_standards_number 0
_exptl_absorpt_coefficient_mu 1.904
_exptl_absorpt_correction_T_max 0.7020
_exptl_absorpt_correction_T_min 0.5989
_exptl_absorpt_correction_type multi-scan
_exptl_absorpt_process_details '(SADABS; Sheldrick, 1996)'
_exptl_crystal_colour Colorless
_exptl_crystal_density_diffrn 1.756
_exptl_crystal_density_method 'not measured'
_exptl_crystal_description Block
_exptl_crystal_F_000 1840
_exptl_crystal_size_max 0.30
_exptl_crystal_size_mid 0.25
_exptl_crystal_size_min 0.20
_refine_diff_density_max 0.427
_refine_diff_density_min -0.261
_refine_ls_extinction_method none
_refine_ls_goodness_of_fit_ref 1.003
_refine_ls_hydrogen_treatment mixed
_refine_ls_matrix_type full
_refine_ls_number_parameters 208
_refine_ls_number_reflns 4053
_refine_ls_number_restraints 2
_refine_ls_restrained_S_all 1.003
_refine_ls_R_factor_all 0.0198
_refine_ls_R_factor_gt 0.0170
_refine_ls_shift/su_max 0.001
_refine_ls_shift/su_mean 0.001
_refine_ls_structure_factor_coef Fsqd
_refine_ls_weighting_details 'calc w=1/[\s^2^(Fo^2^)+(0.0220P)^2^+3.9233P] where P=(Fo^2^+2Fc^2^)/3'
_refine_ls_weighting_scheme calc
_refine_ls_wR_factor_gt 0.0418
_refine_ls_wR_factor_ref 0.0435
_reflns_number_gt 3734
_reflns_number_total 4053
_reflns_threshold_expression I>2\s(I)
_cod_data_source_file bt5524.cif
_cod_data_source_block I
_cod_original_sg_symbol_H-M 'C 2/c'
_cod_database_code 2230238
_cod_database_fobs_code 2230238

loop_
_symmetry_equiv_pos_as_xyz
'x, y, z'
'-x, y, -z+1/2'
'x+1/2, y+1/2, z'
'-x+1/2, y+1/2, -z+1/2'
'-x, -y, -z'
'x, -y, z-1/2'
'-x+1/2, -y+1/2, -z'
'x+1/2, -y+1/2, z-1/2'

loop_
_atom_site_type_symbol
_atom_site_label
_atom_site_fract_x
_atom_site_fract_y
_atom_site_fract_z
_atom_site_U_iso_or_equiv
_atom_site_adp_type
_atom_site_calc_flag
_atom_site_refinement_flags
_atom_site_occupancy
_atom_site_symmetry_multiplicity
_atom_site_disorder_assembly
_atom_site_disorder_group
Sn Sn1 0.595182(3) 0.582348(14) 0.721693(7) 0.01211(4) Uani d . 1 1 . .
Cl Cl1 0.555981(12) 0.42823(5) 0.81341(3) 0.01619(8) Uani d . 1 1 . .
Cl Cl2 0.626900(12) 0.79953(6) 0.85059(3) 0.01902(9) Uani d . 1 1 . .
Cl Cl3 0.556206(12) 0.41810(5) 0.57311(3) 0.01787(9) Uani d . 1 1 . .
N N1 0.54480(4) 0.77932(19) 0.67420(10) 0.0150(3) Uani d . 1 1 . .
N N2 0.50505(4) 0.7311(2) 0.64558(11) 0.0183(3) Uani d D 1 1 . .
H H2 0.4985(7) 0.6177(16) 0.6474(18) 0.038(7) Uiso d D 1 1 . .
N N3 0.62026(4) 0.74995(19) 0.62547(10) 0.0153(3) Uani d . 1 1 . .
N N4 0.60725(4) 0.7316(2) 0.52785(10) 0.0166(3) Uani d D 1 1 . .
H H4 0.5873(5) 0.657(3) 0.4997(15) 0.031(6) Uiso d D 1 1 . .
C C1 0.64493(5) 0.3890(2) 0.76417(13) 0.0179(3) Uani d . 1 1 . .
H H1A 0.6574 0.3912 0.8357 0.021 Uiso calc R 1 1 . .
H H1B 0.6339 0.2657 0.7453 0.021 Uiso calc R 1 1 . .
C C2 0.67715(5) 0.4263(2) 0.71934(13) 0.0161(3) Uani d . 1 1 . .
C C3 0.67158(5) 0.3774(2) 0.62338(13) 0.0172(3) Uani d . 1 1 . .
H H3 0.6472 0.3172 0.5866 0.021 Uiso calc R 1 1 . .
C C4 0.70114(5) 0.4155(2) 0.58085(13) 0.0192(4) Uani d . 1 1 . .
H H4A 0.6967 0.3807 0.5154 0.023 Uiso calc R 1 1 . .
C C5 0.73723(5) 0.5037(2) 0.63237(13) 0.0179(3) Uani d . 1 1 . .
C C6 0.74257(5) 0.5557(2) 0.72790(13) 0.0181(3) Uani d . 1 1 . .
H H6 0.7667 0.6179 0.7642 0.022 Uiso calc R 1 1 . .
C C7 0.71300(5) 0.5175(2) 0.77065(12) 0.0174(3) Uani d . 1 1 . .
H H7 0.7173 0.5539 0.8357 0.021 Uiso calc R 1 1 . .
C C8 0.76965(6) 0.5415(3) 0.58673(14) 0.0252(4) Uani d . 1 1 . .
H H8A 0.7843 0.6527 0.6145 0.038 Uiso calc R 1 1 . .
H H8B 0.7569 0.5566 0.5165 0.038 Uiso calc R 1 1 . .
H H8C 0.7888 0.4397 0.5995 0.038 Uiso calc R 1 1 . .
C C9 0.54488(6) 0.9595(2) 0.66532(15) 0.0234(4) Uani d . 1 1 . .
H H9 0.5687 1.0325 0.6800 0.028 Uiso calc R 1 1 . .
C C10 0.50533(6) 1.0249(3) 0.63159(15) 0.0255(4) Uani d . 1 1 . .
H H10 0.4970 1.1478 0.6191 0.031 Uiso calc R 1 1 . .
C C11 0.48082(5) 0.8757(2) 0.62004(12) 0.0187(3) Uani d . 1 1 . .
H H11 0.4519 0.8751 0.5979 0.022 Uiso calc R 1 1 . .
C C12 0.65211(5) 0.8626(2) 0.64665(13) 0.0177(3) Uani d . 1 1 . .
H H12 0.6676 0.9003 0.7103 0.021 Uiso calc R 1 1 . .
C C13 0.65924(6) 0.9165(2) 0.56243(14) 0.0226(4) Uani d . 1 1 . .
H H13 0.6799 0.9963 0.5572 0.027 Uiso calc R 1 1 . .
C C14 0.63001(6) 0.8300(2) 0.48815(13) 0.0215(4) Uani d . 1 1 . .
H H14 0.6266 0.8385 0.4209 0.026 Uiso calc R 1 1 . .

loop_
_atom_site_aniso_label
_atom_site_aniso_U_11
_atom_site_aniso_U_22
_atom_site_aniso_U_33
_atom_site_aniso_U_12
_atom_site_aniso_U_13
_atom_site_aniso_U_23
Sn1 0.01177(6) 0.01333(6) 0.01165(6) -0.00092(4) 0.00438(4) -0.00068(4)
Cl1 0.01552(18) 0.01766(19) 0.01712(19) 0.00114(14) 0.00767(15) 0.00354(15)
Cl2 0.01874(19) 0.0214(2) 0.01536(18) -0.00281(15) 0.00349(15) -0.00550(15)
Cl3 0.0199(2) 0.01818(19) 0.01524(19) -0.00530(15) 0.00538(15) -0.00409(15)
N1 0.0132(6) 0.0161(7) 0.0157(7) -0.0021(5) 0.0047(5) -0.0007(5)
N2 0.0138(7) 0.0173(7) 0.0225(7) -0.0023(6) 0.0041(6) -0.0002(6)
N3 0.0163(6) 0.0172(7) 0.0124(6) -0.0017(5) 0.0048(5) -0.0013(5)
N4 0.0196(7) 0.0167(7) 0.0134(6) -0.0020(6) 0.0052(6) -0.0002(6)
C1 0.0167(8) 0.0177(8) 0.0199(8) 0.0016(6) 0.0070(7) 0.0023(7)
C2 0.0152(8) 0.0142(8) 0.0194(8) 0.0023(6) 0.0063(6) 0.0007(6)
C3 0.0136(7) 0.0172(8) 0.0204(8) 0.0005(6) 0.0047(6) -0.0030(7)
C4 0.0191(8) 0.0215(9) 0.0178(8) 0.0032(7) 0.0071(7) -0.0022(7)
C5 0.0156(8) 0.0167(8) 0.0225(9) 0.0033(6) 0.0077(7) 0.0029(7)
C6 0.0137(8) 0.0160(8) 0.0231(9) 0.0006(6) 0.0039(7) 0.0002(7)
C7 0.0174(8) 0.0181(8) 0.0157(8) 0.0022(6) 0.0042(6) -0.0012(7)
C8 0.0208(9) 0.0311(10) 0.0270(10) 0.0004(8) 0.0124(8) 0.0025(8)
C9 0.0198(9) 0.0155(8) 0.0351(10) -0.0020(7) 0.0090(8) 0.0019(8)
C10 0.0234(9) 0.0171(8) 0.0358(11) 0.0039(7) 0.0095(8) 0.0055(8)
C11 0.0160(8) 0.0226(9) 0.0174(8) 0.0026(7) 0.0055(7) -0.0001(7)
C12 0.0173(8) 0.0168(8) 0.0193(8) -0.0028(6) 0.0066(7) -0.0010(7)
C13 0.0270(9) 0.0193(9) 0.0266(10) -0.0049(7) 0.0156(8) -0.0012(7)
C14 0.0319(10) 0.0176(9) 0.0193(8) -0.0008(7) 0.0141(8) 0.0019(7)

loop_
_atom_type_symbol
_atom_type_description
_atom_type_scat_dispersion_real
_atom_type_scat_dispersion_imag
_atom_type_scat_source
C C 0.0033 0.0016 'International Tables Vol C Tables 4.2.6.8 and 6.1.1.4'
H H 0.0000 0.0000 'International Tables Vol C Tables 4.2.6.8 and 6.1.1.4'
N N 0.0061 0.0033 'International Tables Vol C Tables 4.2.6.8 and 6.1.1.4'
Cl Cl 0.1484 0.1585 'International Tables Vol C Tables 4.2.6.8 and 6.1.1.4'
Sn Sn -0.6537 1.4246 'International Tables Vol C Tables 4.2.6.8 and 6.1.1.4'

loop_
_geom_angle_atom_site_label_1
_geom_angle_atom_site_label_2
_geom_angle_atom_site_label_3
_geom_angle_site_symmetry_1
_geom_angle_site_symmetry_3
_geom_angle
_geom_angle_publ_flag
C1 Sn1 N1 . . 178.30(6) ?
C1 Sn1 N3 . . 96.00(6) ?
N1 Sn1 N3 . . 82.62(5) ?
C1 Sn1 Cl2 . . 95.39(5) ?
N1 Sn1 Cl2 . . 85.54(4) ?
N3 Sn1 Cl2 . . 87.15(4) ?
C1 Sn1 Cl3 . . 94.93(5) ?
N1 Sn1 Cl3 . . 84.01(4) ?
N3 Sn1 Cl3 . . 86.29(4) ?
Cl2 Sn1 Cl3 . . 168.293(15) ?
C1 Sn1 Cl1 . . 94.11(5) ?
N1 Sn1 Cl1 . . 87.23(4) ?
N3 Sn1 Cl1 . . 169.61(4) ?
Cl2 Sn1 Cl1 . . 94.297(14) ?
Cl3 Sn1 Cl1 . . 90.458(14) ?
C9 N1 N2 . . 105.40(14) ?
C9 N1 Sn1 . . 131.25(12) ?
N2 N1 Sn1 . . 123.34(11) ?
C11 N2 N1 . . 111.34(14) ?
C11 N2 H2 . . 128.9(16) ?
N1 N2 H2 . . 119.7(16) ?
C12 N3 N4 . . 105.80(13) ?
C12 N3 Sn1 . . 131.13(11) ?
N4 N3 Sn1 . . 122.52(10) ?
C14 N4 N3 . . 111.11(14) ?
C14 N4 H4 . . 129.0(15) ?
N3 N4 H4 . . 119.8(15) ?
C2 C1 Sn1 . . 113.26(11) ?
C2 C1 H1A . . 108.9 ?
Sn1 C1 H1A . . 108.9 ?
C2 C1 H1B . . 108.9 ?
Sn1 C1 H1B . . 108.9 ?
H1A C1 H1B . . 107.7 ?
C3 C2 C7 . . 117.93(15) ?
C3 C2 C1 . . 120.81(15) ?
C7 C2 C1 . . 121.21(15) ?
C4 C3 C2 . . 120.92(16) ?
C4 C3 H3 . . 119.5 ?
C2 C3 H3 . . 119.5 ?
C3 C4 C5 . . 121.27(16) ?
C3 C4 H4A . . 119.4 ?
C5 C4 H4A . . 119.4 ?
C6 C5 C4 . . 117.92(16) ?
C6 C5 C8 . . 120.91(16) ?
C4 C5 C8 . . 121.17(16) ?
C5 C6 C7 . . 120.88(16) ?
C5 C6 H6 . . 119.6 ?
C7 C6 H6 . . 119.6 ?
C2 C7 C6 . . 121.07(16) ?
C2 C7 H7 . . 119.5 ?
C6 C7 H7 . . 119.5 ?
C5 C8 H8A . . 109.5 ?
C5 C8 H8B . . 109.5 ?
H8A C8 H8B . . 109.5 ?
C5 C8 H8C . . 109.5 ?
H8A C8 H8C . . 109.5 ?
H8B C8 H8C . . 109.5 ?
N1 C9 C10 . . 110.35(16) ?
N1 C9 H9 . . 124.8 ?
C10 C9 H9 . . 124.8 ?
C11 C10 C9 . . 105.59(16) ?
C11 C10 H10 . . 127.2 ?
C9 C10 H10 . . 127.2 ?
N2 C11 C10 . . 107.31(15) ?
N2 C11 H11 . . 126.3 ?
C10 C11 H11 . . 126.3 ?
N3 C12 C13 . . 110.31(15) ?
N3 C12 H12 . . 124.8 ?
C13 C12 H12 . . 124.8 ?
C14 C13 C12 . . 105.33(16) ?
C14 C13 H13 . . 127.3 ?
C12 C13 H13 . . 127.3 ?
N4 C14 C13 . . 107.45(16) ?
N4 C14 H14 . . 126.3 ?
C13 C14 H14 . . 126.3 ?

loop_
_geom_bond_atom_site_label_1
_geom_bond_atom_site_label_2
_geom_bond_site_symmetry_2
_geom_bond_distance
_geom_bond_publ_flag
Sn1 C1 . 2.1680(17) ?
Sn1 N1 . 2.2042(14) ?
Sn1 N3 . 2.2471(14) ?
Sn1 Cl2 . 2.4402(4) ?
Sn1 Cl3 . 2.4646(4) ?
Sn1 Cl1 . 2.4739(4) ?
N1 C9 . 1.334(2) ?
N1 N2 . 1.3528(19) ?
N2 C11 . 1.333(2) ?
N2 H2 . 0.869(10) ?
N3 C12 . 1.336(2) ?
N3 N4 . 1.3518(19) ?
N4 C14 . 1.336(2) ?
N4 H4 . 0.876(9) ?
C1 C2 . 1.494(2) ?
C1 H1A . 0.9900 ?
C1 H1B . 0.9900 ?
C2 C3 . 1.395(2) ?
C2 C7 . 1.398(2) ?
C3 C4 . 1.390(2) ?
C3 H3 . 0.9500 ?
C4 C5 . 1.394(2) ?
C4 H4A . 0.9500 ?
C5 C6 . 1.397(2) ?
C5 C8 . 1.509(2) ?
C6 C7 . 1.393(2) ?
C6 H6 . 0.9500 ?
C7 H7 . 0.9500 ?
C8 H8A . 0.9800 ?
C8 H8B . 0.9800 ?
C8 H8C . 0.9800 ?
C9 C10 . 1.386(3) ?
C9 H9 . 0.9500 ?
C10 C11 . 1.368(3) ?
C10 H10 . 0.9500 ?
C11 H11 . 0.9500 ?
C12 C13 . 1.388(2) ?
C12 H12 . 0.9500 ?
C13 C14 . 1.376(3) ?
C13 H13 . 0.9500 ?
C14 H14 . 0.9500 ?

loop_
_geom_hbond_atom_site_label_D
_geom_hbond_atom_site_label_H
_geom_hbond_atom_site_label_A
_geom_hbond_site_symmetry_A
_geom_hbond_distance_DH
_geom_hbond_distance_HA
_geom_hbond_distance_DA
_geom_hbond_angle_DHA
_geom_hbond_publ_flag
N2 H2 Cl1 2_656 0.870(10) 2.56(2) 3.265(2) 139(2) yes
N4 H4 Cl1 6_565 0.880(10) 2.65(2) 3.270(2) 129(2) yes

loop_
_geom_torsion_atom_site_label_1
_geom_torsion_atom_site_label_2
_geom_torsion_atom_site_label_3
_geom_torsion_atom_site_label_4
_geom_torsion_site_symmetry_1
_geom_torsion_site_symmetry_2
_geom_torsion_site_symmetry_3
_geom_torsion_site_symmetry_4
_geom_torsion
_geom_torsion_publ_flag
N3 Sn1 N1 C9 . . . . -43.97(16) ?
Cl2 Sn1 N1 C9 . . . . 43.73(16) ?
Cl3 Sn1 N1 C9 . . . . -130.99(16) ?
Cl1 Sn1 N1 C9 . . . . 138.26(16) ?
N3 Sn1 N1 N2 . . . . 135.10(13) ?
Cl2 Sn1 N1 N2 . . . . -137.20(12) ?
Cl3 Sn1 N1 N2 . . . . 48.08(12) ?
Cl1 Sn1 N1 N2 . . . . -42.67(12) ?
C9 N1 N2 C11 . . . . -0.37(19) ?
Sn1 N1 N2 C11 . . . . -179.64(11) ?
C1 Sn1 N3 C12 . . . . -70.61(15) ?
N1 Sn1 N3 C12 . . . . 110.39(15) ?
Cl2 Sn1 N3 C12 . . . . 24.52(15) ?
Cl3 Sn1 N3 C12 . . . . -165.19(15) ?
Cl1 Sn1 N3 C12 . . . . 122.84(19) ?
C1 Sn1 N3 N4 . . . . 99.62(13) ?
N1 Sn1 N3 N4 . . . . -79.38(12) ?
Cl2 Sn1 N3 N4 . . . . -165.25(12) ?
Cl3 Sn1 N3 N4 . . . . 5.04(12) ?
Cl1 Sn1 N3 N4 . . . . -66.9(3) ?
C12 N3 N4 C14 . . . . -0.20(19) ?
Sn1 N3 N4 C14 . . . . -172.56(11) ?
N3 Sn1 C1 C2 . . . . -0.09(13) ?
Cl2 Sn1 C1 C2 . . . . -87.78(12) ?
Cl3 Sn1 C1 C2 . . . . 86.69(12) ?
Cl1 Sn1 C1 C2 . . . . 177.50(12) ?
Sn1 C1 C2 C3 . . . . -78.65(18) ?
Sn1 C1 C2 C7 . . . . 98.78(16) ?
C7 C2 C3 C4 . . . . 1.1(2) ?
C1 C2 C3 C4 . . . . 178.60(16) ?
C2 C3 C4 C5 . . . . -0.1(3) ?
C3 C4 C5 C6 . . . . -1.0(3) ?
C3 C4 C5 C8 . . . . 178.73(17) ?
C4 C5 C6 C7 . . . . 1.1(2) ?
C8 C5 C6 C7 . . . . -178.67(17) ?
C3 C2 C7 C6 . . . . -1.0(3) ?
C1 C2 C7 C6 . . . . -178.52(16) ?
C5 C6 C7 C2 . . . . -0.1(3) ?
N2 N1 C9 C10 . . . . 0.2(2) ?
Sn1 N1 C9 C10 . . . . 179.44(13) ?
N1 C9 C10 C11 . . . . 0.0(2) ?
N1 N2 C11 C10 . . . . 0.3(2) ?
C9 C10 C11 N2 . . . . -0.2(2) ?
N4 N3 C12 C13 . . . . 0.26(19) ?
Sn1 N3 C12 C13 . . . . 171.71(12) ?
N3 C12 C13 C14 . . . . -0.2(2) ?
N3 N4 C14 C13 . . . . 0.1(2) ?
C12 C13 C14 N4 . . . . 0.1(2) ?
